data_7155585
loop_
_publ_author_name
'Peng, Cheng'
'Zhai, Jiaojiao'
'Xue, Mingqiang'
'Xu, Fan'

_publ_section_title
;
 Lanthanide amide-catalyzed one-pot functionalization of isatins:
 synthesis of spiro[cyclopropan-1,3&#x2032;-oxindoles] and
 2-oxoindolin-3-yl phosphates
;
_journal_name_full 'Org. Biomol. Chem.'
_journal_paper_doi 10.1039/C7OB00640C
_journal_year 2017
_chemical_formula_moiety 'C15 H14 Br N O3'
_chemical_formula_sum 'C15 H14 Br N O3'
_chemical_formula_weight 336.18
_chemical_name_systematic
; 
 ? 
;
_space_group_IT_number 14
_symmetry_cell_setting monoclinic
_symmetry_space_group_name_Hall '-P 2yn'
_symmetry_space_group_name_H-M 'P 1 21/n 1'
_atom_sites_solution_hydrogens geom
_atom_sites_solution_primary direct
_atom_sites_solution_secondary difmap
_audit_creation_method SHELXL-97
_audit_update_record
;
2016-07-15 deposited with the CCDC.
2017-04-18 downloaded from the CCDC.
;
_cell_angle_alpha 90.00
_cell_angle_beta 97.508(2)
_cell_angle_gamma 90.00
_cell_formula_units_Z 4
_cell_length_a 10.1366(8)
_cell_length_b 13.6377(10)
_cell_length_c 10.5947(8)
_cell_measurement_reflns_used 6614
_cell_measurement_temperature 193(2)
_cell_measurement_theta_max 25.50
_cell_measurement_theta_min 2.45
_cell_volume 1452.05(19)
_computing_cell_refinement 'Bruker SAINT'
_computing_data_collection 'Bruker APEX2'
_computing_data_reduction 'Bruker SAINT'
_computing_molecular_graphics 'Bruker SHELXTL'
_computing_publication_material 'Bruker SHELXTL'
_computing_structure_refinement 'SHELXL-97 (Sheldrick, 1997)'
_computing_structure_solution 'SHELXS-97 (Sheldrick, 1990)'
_diffrn_ambient_temperature 193(2)
_diffrn_measured_fraction_theta_full 0.998
_diffrn_measured_fraction_theta_max 0.998
_diffrn_measurement_device_type 'Bruker APEX-II CCD'
_diffrn_measurement_method '\f and \w scans'
_diffrn_radiation_monochromator graphite
_diffrn_radiation_source 'fine-focus sealed tube'
_diffrn_radiation_type MoK\a
_diffrn_radiation_wavelength 0.71073
_diffrn_reflns_av_R_equivalents 0.0815
_diffrn_reflns_av_sigmaI/netI 0.0726
_diffrn_reflns_limit_h_max 14
_diffrn_reflns_limit_h_min -14
_diffrn_reflns_limit_k_max 19
_diffrn_reflns_limit_k_min -19
_diffrn_reflns_limit_l_max 14
_diffrn_reflns_limit_l_min -14
_diffrn_reflns_number 24186
_diffrn_reflns_theta_full 30.08
_diffrn_reflns_theta_max 30.08
_diffrn_reflns_theta_min 2.45
_exptl_absorpt_coefficient_mu 2.837
_exptl_absorpt_correction_T_max 0.6005
_exptl_absorpt_correction_T_min 0.4280
_exptl_absorpt_correction_type multi-scan
_exptl_absorpt_process_details 'Jacobson, R. (1998) Private communication'
_exptl_crystal_colour colourless
_exptl_crystal_density_diffrn 1.538
_exptl_crystal_density_method 'not measured'
_exptl_crystal_description block
_exptl_crystal_F_000 680
_exptl_crystal_size_max 0.36
_exptl_crystal_size_mid 0.30
_exptl_crystal_size_min 0.20
_refine_diff_density_max 0.568
_refine_diff_density_min -0.553
_refine_diff_density_rms 0.072
_refine_ls_extinction_method none
_refine_ls_goodness_of_fit_ref 1.085
_refine_ls_hydrogen_treatment mixed
_refine_ls_matrix_type full
_refine_ls_number_parameters 190
_refine_ls_number_reflns 4250
_refine_ls_number_restraints 2
_refine_ls_restrained_S_all 1.084
_refine_ls_R_factor_all 0.1188
_refine_ls_R_factor_gt 0.0602
_refine_ls_shift/su_max 0.000
_refine_ls_shift/su_mean 0.000
_refine_ls_structure_factor_coef Fsqd
_refine_ls_weighting_details 'calc w=1/[\s^2^(Fo^2^)+(0.0395P)^2^+1.0065P] where P=(Fo^2^+2Fc^2^)/3'
_refine_ls_weighting_scheme calc
_refine_ls_wR_factor_gt 0.1060
_refine_ls_wR_factor_ref 0.1243
_reflns_number_gt 2620
_reflns_number_total 4250
_reflns_threshold_expression >2sigma(I)
_cod_data_source_file c7ob00640c2.cif
_cod_data_source_block b141218a_0m_a
_cod_depositor_comments
;
The following automatic conversions were performed:

'_symmetry_cell_setting' value 'Monoclinic' changed to 'monoclinic'
according to
/home/data/users/saulius/crontab/automatic-downloads/rss-feeds/RSC/lib/dictionaries/cif_core.dic
dictionary named 'cif_core.dic' version 2.4.2 from 2011-04-26.

Automatic conversion script
Id: cif_fix_values 4973 2017-02-22 13:04:09Z antanas 
;
_cod_original_sg_symbol_H-M 'P 21/n'
_cod_database_code 7155585

loop_
_symmetry_equiv_pos_as_xyz
'x, y, z'
'-x+1/2, y+1/2, -z+1/2'
'-x, -y, -z'
'x-1/2, -y-1/2, z-1/2'

loop_
_atom_site_label
_atom_site_type_symbol
_atom_site_fract_x
_atom_site_fract_y
_atom_site_fract_z
_atom_site_U_iso_or_equiv
_atom_site_adp_type
_atom_site_occupancy
_atom_site_symmetry_multiplicity
_atom_site_calc_flag
_atom_site_refinement_flags
_atom_site_disorder_assembly
_atom_site_disorder_group
Br1 Br 0.29217(4) 0.37452(2) 0.36598(4) 0.05452(16) Uani 1 1 d . . .
O1 O 0.5494(2) 0.74955(17) 0.2718(2) 0.0473(6) Uani 1 1 d . . .
O2 O 0.5688(2) 0.60958(16) 0.0316(2) 0.0424(6) Uani 1 1 d . . .
N1 N 0.3954(3) 0.74311(17) 0.4119(2) 0.0330(6) Uani 1 1 d . . .
O3 O 0.3541(2) 0.64967(18) 0.0139(2) 0.0470(6) Uani 1 1 d . . .
C1 C 0.4701(3) 0.7045(2) 0.3253(3) 0.0324(7) Uani 1 1 d . . .
C2 C 0.3151(3) 0.6706(2) 0.4579(3) 0.0289(6) Uani 1 1 d . . .
C3 C 0.2274(3) 0.6811(2) 0.5456(3) 0.0357(7) Uani 1 1 d . . .
H3 H 0.2158 0.7424 0.5853 0.043 Uiso 1 1 calc R . .
C4 C 0.1571(3) 0.5993(3) 0.5737(3) 0.0415(8) Uani 1 1 d . . .
H4 H 0.0944 0.6050 0.6325 0.050 Uiso 1 1 calc R . .
C5 C 0.1753(3) 0.5099(3) 0.5191(3) 0.0389(8) Uani 1 1 d . . .
H5 H 0.1263 0.4544 0.5409 0.047 Uiso 1 1 calc R . .
C6 C 0.2653(3) 0.5010(2) 0.4322(3) 0.0319(7) Uani 1 1 d . . .
C7 C 0.3365(3) 0.5811(2) 0.3993(3) 0.0260(6) Uani 1 1 d . . .
C8 C 0.4361(3) 0.5982(2) 0.3120(3) 0.0261(6) Uani 1 1 d . . .
C9 C 0.5444(3) 0.5278(2) 0.2844(3) 0.0369(7) Uani 1 1 d . . .
H9A H 0.6328 0.5556 0.2751 0.044 Uiso 1 1 calc R . .
H9B H 0.5467 0.4623 0.3250 0.044 Uiso 1 1 calc R . .
C10 C 0.4337(3) 0.5487(2) 0.1826(3) 0.0292(6) Uani 1 1 d . . .
H10 H 0.3669 0.4949 0.1644 0.035 Uiso 1 1 calc R . .
C11 C 0.4628(3) 0.6061(2) 0.0695(3) 0.0317(7) Uani 1 1 d . . .
C12 C 0.3704(5) 0.7055(3) -0.1004(3) 0.0641(11) Uani 1 1 d . . .
H12A H 0.4337 0.7591 -0.0784 0.096 Uiso 1 1 calc R . .
H12B H 0.2843 0.7327 -0.1368 0.096 Uiso 1 1 calc R . .
H12C H 0.4041 0.6623 -0.1628 0.096 Uiso 1 1 calc R . .
C13 C 0.4030(4) 0.8448(2) 0.4540(3) 0.0421(8) Uani 1 1 d . B .
H13A H 0.3127 0.8677 0.4659 0.051 Uiso 1 1 calc R . .
H13B H 0.4346 0.8857 0.3868 0.051 Uiso 1 1 calc R . .
C14 C 0.4934(4) 0.8591(3) 0.5750(4) 0.0576(11) Uani 1 1 d . . .
H14 H 0.5821 0.8357 0.5790 0.069 Uiso 1 1 calc R A 1
C15 C 0.4596(9) 0.9009(5) 0.6738(6) 0.0998(19) Uani 1 1 d D B 1
H15A H 0.526(5) 0.910(5) 0.745(4) 0.14(3) Uiso 1 1 d D . .
H15 H 0.368(3) 0.917(7) 0.663(9) 0.22(5) Uiso 1 1 d D . .

loop_
_atom_site_aniso_label
_atom_site_aniso_U_11
_atom_site_aniso_U_22
_atom_site_aniso_U_33
_atom_site_aniso_U_23
_atom_site_aniso_U_13
_atom_site_aniso_U_12
Br1 0.0811(3) 0.02936(19) 0.0540(3) -0.00527(15) 0.0123(2) -0.01161(17)
O1 0.0559(15) 0.0444(14) 0.0449(14) -0.0050(11) 0.0185(12) -0.0189(11)
O2 0.0385(13) 0.0493(14) 0.0419(13) -0.0067(10) 0.0144(11) -0.0044(10)
N1 0.0437(15) 0.0247(13) 0.0316(14) -0.0060(10) 0.0094(12) -0.0025(11)
O3 0.0458(15) 0.0602(16) 0.0357(13) 0.0070(11) 0.0082(11) 0.0123(12)
C1 0.0381(18) 0.0312(16) 0.0271(16) -0.0025(12) 0.0015(13) -0.0063(13)
C2 0.0308(16) 0.0292(15) 0.0263(15) 0.0015(12) 0.0027(12) 0.0014(12)
C3 0.0361(18) 0.0370(18) 0.0347(17) -0.0023(13) 0.0078(14) 0.0095(13)
C4 0.0286(17) 0.057(2) 0.0405(19) 0.0037(16) 0.0096(15) 0.0049(15)
C5 0.0310(17) 0.049(2) 0.0368(18) 0.0069(14) 0.0045(14) -0.0064(14)
C6 0.0344(17) 0.0301(15) 0.0292(16) -0.0007(12) -0.0037(13) -0.0014(13)
C7 0.0269(15) 0.0280(15) 0.0220(14) -0.0004(11) -0.0007(11) 0.0027(12)
C8 0.0268(15) 0.0284(14) 0.0229(14) -0.0041(11) 0.0021(12) 0.0007(11)
C9 0.0336(18) 0.0397(18) 0.0373(18) -0.0011(14) 0.0039(14) 0.0073(14)
C10 0.0319(16) 0.0297(15) 0.0259(15) -0.0074(12) 0.0035(12) -0.0008(12)
C11 0.0384(18) 0.0305(16) 0.0267(15) -0.0120(12) 0.0055(14) -0.0016(13)
C12 0.081(3) 0.074(3) 0.037(2) 0.0182(19) 0.008(2) 0.020(2)
C13 0.059(2) 0.0257(15) 0.042(2) -0.0041(13) 0.0064(17) -0.0010(15)
C14 0.070(3) 0.039(2) 0.061(3) -0.0121(18) -0.005(2) -0.0041(18)
C15 0.135(6) 0.105(4) 0.058(3) -0.026(3) 0.008(4) -0.024(4)

loop_
_atom_type_symbol
_atom_type_description
_atom_type_scat_dispersion_real
_atom_type_scat_dispersion_imag
_atom_type_scat_source
C C 0.0033 0.0016 'International Tables Vol C Tables 4.2.6.8 and 6.1.1.4'
H H 0.0000 0.0000 'International Tables Vol C Tables 4.2.6.8 and 6.1.1.4'
N N 0.0061 0.0033 'International Tables Vol C Tables 4.2.6.8 and 6.1.1.4'
O O 0.0106 0.0060 'International Tables Vol C Tables 4.2.6.8 and 6.1.1.4'
Br Br -0.2901 2.4595 'International Tables Vol C Tables 4.2.6.8 and 6.1.1.4'

loop_
_geom_angle_atom_site_label_1
_geom_angle_atom_site_label_2
_geom_angle_atom_site_label_3
_geom_angle
C1 N1 C2 111.0(2)
C1 N1 C13 124.1(3)
C2 N1 C13 124.9(3)
C11 O3 C12 115.3(3)
O1 C1 N1 125.3(3)
O1 C1 C8 127.5(3)
N1 C1 C8 107.2(2)
C3 C2 C7 122.8(3)
C3 C2 N1 128.0(3)
C7 C2 N1 109.2(2)
C2 C3 C4 117.5(3)
C2 C3 H3 121.3
C4 C3 H3 121.3
C5 C4 C3 121.8(3)
C5 C4 H4 119.1
C3 C4 H4 119.1
C4 C5 C6 119.6(3)
C4 C5 H5 120.2
C6 C5 H5 120.2
C7 C6 C5 120.8(3)
C7 C6 Br1 121.5(2)
C5 C6 Br1 117.7(2)
C6 C7 C2 117.5(3)
C6 C7 C8 135.1(3)
C2 C7 C8 107.4(2)
C7 C8 C1 105.2(2)
C7 C8 C9 126.4(2)
C1 C8 C9 118.0(3)
C7 C8 C10 124.2(2)
C1 C8 C10 119.4(2)
C9 C8 C10 58.18(19)
C10 C9 C8 61.24(18)
C10 C9 H9A 117.6
C8 C9 H9A 117.6
C10 C9 H9B 117.6
C8 C9 H9B 117.6
H9A C9 H9B 114.8
C9 C10 C11 118.4(3)
C9 C10 C8 60.59(19)
C11 C10 C8 120.5(2)
C9 C10 H10 115.4
C11 C10 H10 115.4
C8 C10 H10 115.4
O2 C11 O3 124.5(3)
O2 C11 C10 124.8(3)
O3 C11 C10 110.7(3)
O3 C12 H12A 109.5
O3 C12 H12B 109.5
H12A C12 H12B 109.5
O3 C12 H12C 109.5
H12A C12 H12C 109.5
H12B C12 H12C 109.5
N1 C13 C14 113.0(3)
N1 C13 H13A 109.0
C14 C13 H13A 109.0
N1 C13 H13B 109.0
C14 C13 H13B 109.0
H13A C13 H13B 107.8
C15 C14 C13 124.3(5)
C15 C14 H14 117.8
C13 C14 H14 117.8
C14 C15 H15A 118(4)
C14 C15 H15 112(6)
H15A C15 H15 131(7)

loop_
_geom_bond_atom_site_label_1
_geom_bond_atom_site_label_2
_geom_bond_distance
Br1 C6 1.895(3)
O1 C1 1.210(3)
O2 C11 1.196(4)
N1 C1 1.369(4)
N1 C2 1.408(4)
N1 C13 1.457(4)
O3 C11 1.321(4)
O3 C12 1.458(4)
C1 C8 1.492(4)
C2 C3 1.374(4)
C2 C7 1.400(4)
C3 C4 1.377(5)
C3 H3 0.9500
C4 C5 1.372(5)
C4 H4 0.9500
C5 C6 1.385(4)
C5 H5 0.9500
C6 C7 1.379(4)
C7 C8 1.474(4)
C8 C9 1.515(4)
C8 C10 1.525(4)
C9 C10 1.478(4)
C9 H9A 0.9900
C9 H9B 0.9900
C10 C11 1.493(4)
C10 H10 1.0000
C12 H12A 0.9800
C12 H12B 0.9800
C12 H12C 0.9800
C13 C14 1.487(5)
C13 H13A 0.9900
C13 H13B 0.9900
C14 C15 1.278(7)
C14 H14 0.9500
C15 H15A 0.951(10)
C15 H15 0.950(10)
